data_7161190
loop_
_publ_author_name
'Vereshchak, Vladyslav'
'Fadieieva, Sofia'
'Kasianenko, Yevhen'
'Saraiev, Viacheslav'
'Shvets, Olena'
'Musatov, Vladimir'
'Shishkina, Svitlana'
'Chebanov, Valentyn'
'Tsygankov, Alexander'

_publ_section_title
;
 Synthesis of azido-modified enamides <i>via</i> C&#xe001;C isomerisation
 of functionalised Ugi adducts.
;
_journal_issue 20
_journal_name_full 'Organic &amp; biomolecular chemistry'
_journal_page_first 4264
_journal_page_last 4272
_journal_paper_doi 10.1039/d6ob00513f
_journal_volume 24
_journal_year 2026
_chemical_formula_moiety 'C22 H24 Br Cl N2 O2'
_chemical_formula_sum 'C22 H24 Br Cl N2 O2'
_chemical_formula_weight 463.79
_space_group_crystal_system triclinic
_space_group_IT_number 2
_space_group_name_Hall '-P 1'
_space_group_name_H-M_alt 'P -1'
_atom_sites_solution_hydrogens geom
_atom_sites_solution_primary dual
_audit_creation_date 2024-12-12
_audit_creation_method
;
Olex2 1.5
(compiled 2024.02.16 svn.r378c4104 for OlexSys, GUI svn.r6928)
;
_audit_update_record
;
2026-03-15 deposited with the CCDC.	2026-05-04 downloaded from the CCDC.
;
_cell_angle_alpha 94.318(5)
_cell_angle_beta 96.651(5)
_cell_angle_gamma 112.907(5)
_cell_formula_units_Z 4
_cell_length_a 9.8782(8)
_cell_length_b 9.9069(10)
_cell_length_c 24.552(2)
_cell_measurement_reflns_used 8711
_cell_measurement_temperature 173(2)
_cell_measurement_theta_max 26.05
_cell_measurement_theta_min 2.25
_cell_volume 2179.2(3)
_computing_molecular_graphics 'Olex2 1.5 (Dolomanov et al., 2009)'
_computing_publication_material 'Olex2 1.5 (Dolomanov et al., 2009)'
_computing_structure_refinement 'SHELXL 2016/6 (Sheldrick, 2015)'
_computing_structure_solution 'SHELXT  (Sheldrick, 2015)'
_diffrn_ambient_temperature 173(2)
_diffrn_measured_fraction_theta_full 0.996
_diffrn_measured_fraction_theta_max 0.996
_diffrn_measurement_device_type 'Bruker APEX-II CCD'
_diffrn_measurement_method '\f and \w scans'
_diffrn_radiation_type MoK\a
_diffrn_radiation_wavelength 0.71073
_diffrn_reflns_av_unetI/netI 0.1340
_diffrn_reflns_Laue_measured_fraction_full 0.996
_diffrn_reflns_Laue_measured_fraction_max 0.996
_diffrn_reflns_limit_h_max 11
_diffrn_reflns_limit_h_min -11
_diffrn_reflns_limit_k_max 11
_diffrn_reflns_limit_k_min -11
_diffrn_reflns_limit_l_max 29
_diffrn_reflns_limit_l_min -29
_diffrn_reflns_number 26673
_diffrn_reflns_point_group_measured_fraction_full 0.996
_diffrn_reflns_point_group_measured_fraction_max 0.996
_diffrn_reflns_theta_full 24.998
_diffrn_reflns_theta_max 24.998
_diffrn_reflns_theta_min 0.842
_diffrn_source_current 30.0
_diffrn_source_power 1.2
_diffrn_source_voltage 40.0
_diffrn_standards_number 0
_exptl_absorpt_coefficient_mu 2.028
_exptl_absorpt_correction_T_max 0.7454
_exptl_absorpt_correction_T_min 0.5041
_exptl_absorpt_correction_type multi-scan
_exptl_absorpt_process_details SADABS-2014/5
_exptl_crystal_colour colourless
_exptl_crystal_colour_primary colourless
_exptl_crystal_density_diffrn 1.414
_exptl_crystal_description block
_exptl_crystal_F_000 952
_exptl_crystal_size_max 0.25
_exptl_crystal_size_mid 0.19
_exptl_crystal_size_min 0.18
_refine_diff_density_max 0.984
_refine_diff_density_min -1.527
_refine_diff_density_rms 0.194
_refine_ls_extinction_method none
_refine_ls_goodness_of_fit_ref 1.086
_refine_ls_hydrogen_treatment constr
_refine_ls_matrix_type full
_refine_ls_number_parameters 512
_refine_ls_number_reflns 26673
_refine_ls_number_restraints 0
_refine_ls_restrained_S_all 1.086
_refine_ls_R_factor_all 0.1319
_refine_ls_R_factor_gt 0.1019
_refine_ls_shift/su_max 0.001
_refine_ls_shift/su_mean 0.000
_refine_ls_structure_factor_coef Fsqd
_refine_ls_weighting_details 'w=1/[\s^2^(Fo^2^)+(0.0001P)^2^+41.3643P] where P=(Fo^2^+2Fc^2^)/3'
_refine_ls_weighting_scheme calc
_refine_ls_wR_factor_gt 0.2604
_refine_ls_wR_factor_ref 0.2716
_reflns_Friedel_coverage 0.000
_reflns_number_gt 18774
_reflns_number_total 26673
_reflns_threshold_expression 'I > 2\s(I)'
_cod_data_source_file d6ob00513f3.cif
_cod_data_source_block 5ae
_cod_original_cell_volume 2179.2(4)
_cod_database_code 7161190
_shelx_shelxl_version_number 2016/6
_shelx_space_group_comment
;
The symmetry employed for this shelxl refinement is uniquely defined
by the following loop, which should always be used as a source of
symmetry information in preference to the above space-group names.
They are only intended as comments.
;
_shelx_estimated_absorpt_t_max 0.712
_shelx_estimated_absorpt_t_min 0.631
_olex2_refinement_description
;
1. Twinned data refinement
 Scales: 0.79111
 0.20889
2.a Ternary CH refined with riding coordinates:
 C1A(H1A), C1B(H1B)
2.b Secondary CH2 refined with riding coordinates:
 C3A(H3AA,H3AB), C3B(H3BA,H3BB)
2.c Aromatic/amide H refined with riding coordinates:
 N2A(H2A), C5A(H5A), C6A(H6A), C8A(H8A), C9A(H9A), C10A(H10A), C11A(H11A),
 C13A(H13A), C14A(H14A), C15A(H15A), C16A(H16A), C17A(H17A), N2B(H2B), C5B(H5B),
  C6B(H6B), C8B(H8B), C9B(H9B), C10B(H10B), C11B(H11B), C13B(H13B), C14B(H14B),
 C15B(H15B), C16B(H16B), C17B(H17B)
2.d Idealised Me refined as rotating group:
 C20A(H20A,H20B,H20C), C21A(H21A,H21B,H21C), C22A(H22A,H22B,H22C), C20B(H20D,
 H20E,H20F), C21B(H21D,H21E,H21F), C22B(H22D,H22E,H22F)
;
_olex2_submission_special_instructions 'No special instructions were received'

loop_
_space_group_symop_operation_xyz
'x, y, z'
'-x, -y, -z'

loop_
_atom_site_label
_atom_site_type_symbol
_atom_site_fract_x
_atom_site_fract_y
_atom_site_fract_z
_atom_site_U_iso_or_equiv
_atom_site_adp_type
_atom_site_occupancy
_atom_site_site_symmetry_order
_atom_site_calc_flag
_atom_site_refinement_flags_posn
_atom_site_refinement_flags_adp
_atom_site_refinement_flags_occupancy
_atom_site_disorder_assembly
_atom_site_disorder_group
Br1A Br 0.53811(16) 0.36407(18) 0.73736(6) 0.0386(4) Uani 1 1 d . . . . .
Cl1A Cl 0.9007(4) 0.8294(4) 0.51808(15) 0.0423(10) Uani 1 1 d . . . . .
O1A O 0.6273(9) 0.8750(10) 0.4967(3) 0.029(2) Uani 1 1 d . . . . .
O2A O 0.2890(9) 0.5945(9) 0.4813(3) 0.030(2) Uani 1 1 d . . . . .
N1A N 0.5143(10) 0.7678(10) 0.5660(4) 0.017(2) Uani 1 1 d . . . . .
N2A N 0.2402(10) 0.7921(11) 0.4611(4) 0.023(2) Uani 1 1 d . . . . .
H2A H 0.257758 0.883994 0.473514 0.028 Uiso 1 1 calc R U . . .
C1A C 0.3914(12) 0.8131(14) 0.5488(5) 0.021(3) Uani 1 1 d . . . . .
H1A H 0.435354 0.919554 0.543049 0.025 Uiso 1 1 calc R U . . .
C2A C 0.6255(12) 0.8018(13) 0.5348(5) 0.019(3) Uani 1 1 d . . . . .
C3A C 0.7466(12) 0.7501(13) 0.5523(5) 0.021(3) Uani 1 1 d . . . . .
H3AA H 0.706642 0.641038 0.544029 0.025 Uiso 1 1 calc R U . . .
H3AB H 0.779297 0.776854 0.592774 0.025 Uiso 1 1 calc R U . . .
C4A C 0.5041(11) 0.6660(12) 0.6066(4) 0.014(2) Uani 1 1 d . . . . .
C5A C 0.5573(13) 0.7278(14) 0.6616(5) 0.025(3) Uani 1 1 d . . . . .
H5A H 0.590178 0.831175 0.672084 0.029 Uiso 1 1 calc R U . . .
C6A C 0.5615(13) 0.6340(15) 0.7015(5) 0.028(3) Uani 1 1 d . . . . .
H6A H 0.596947 0.672911 0.739393 0.034 Uiso 1 1 calc R U . . .
C7A C 0.5137(13) 0.4864(15) 0.6848(5) 0.024(3) Uani 1 1 d . . . . .
C8A C 0.4594(14) 0.4248(15) 0.6300(5) 0.030(3) Uani 1 1 d . . . . .
H8A H 0.428514 0.321764 0.619241 0.036 Uiso 1 1 calc R U . . .
C9A C 0.4514(14) 0.5188(14) 0.5908(5) 0.026(3) Uani 1 1 d . . . . .
H9A H 0.409147 0.479080 0.553326 0.031 Uiso 1 1 calc R U . . .
C10A C 0.2891(12) 0.7958(13) 0.5910(5) 0.019(3) Uani 1 1 d . . . . .
H10A H 0.242943 0.701457 0.602673 0.023 Uiso 1 1 calc R U . . .
C11A C 0.2607(12) 0.9077(13) 0.6127(5) 0.021(3) Uani 1 1 d . . . . .
H11A H 0.311624 1.002023 0.601734 0.026 Uiso 1 1 calc R U . . .
C12A C 0.1574(12) 0.8972(14) 0.6521(5) 0.021(3) Uani 1 1 d . . . . .
C13A C 0.1637(14) 1.0238(16) 0.6813(5) 0.035(3) Uani 1 1 d . . . . .
H13A H 0.235004 1.116492 0.675207 0.042 Uiso 1 1 calc R U . . .
C14A C 0.0685(15) 1.0211(18) 0.7196(5) 0.040(4) Uani 1 1 d . . . . .
H14A H 0.077126 1.111111 0.739297 0.048 Uiso 1 1 calc R U . . .
C15A C -0.0373(14) 0.8895(18) 0.7291(5) 0.035(4) Uani 1 1 d . . . . .
H15A H -0.101468 0.886327 0.755436 0.041 Uiso 1 1 calc R U . . .
C16A C -0.0465(14) 0.7611(17) 0.6987(6) 0.038(4) Uani 1 1 d . . . . .
H16A H -0.118584 0.668627 0.704596 0.046 Uiso 1 1 calc R U . . .
C17A C 0.0461(14) 0.7636(17) 0.6601(6) 0.035(3) Uani 1 1 d . . . . .
H17A H 0.033881 0.674157 0.638905 0.042 Uiso 1 1 calc R U . . .
C18A C 0.3016(13) 0.7202(14) 0.4930(5) 0.022(3) Uani 1 1 d . . . . .
C19A C 0.1448(14) 0.7282(15) 0.4064(5) 0.029(3) Uani 1 1 d . . . . .
C20A C 0.2263(15) 0.6731(18) 0.3664(6) 0.042(4) Uani 1 1 d . . . . .
H20A H 0.163090 0.635851 0.330209 0.064 Uiso 1 1 calc R U . . .
H20B H 0.248739 0.593361 0.381019 0.064 Uiso 1 1 calc R U . . .
H20C H 0.319323 0.754746 0.362598 0.064 Uiso 1 1 calc R U . . .
C21A C 0.1080(18) 0.8518(19) 0.3849(6) 0.051(4) Uani 1 1 d . . . . .
H21A H 0.200418 0.936041 0.382500 0.076 Uiso 1 1 calc R U . . .
H21B H 0.052451 0.882537 0.410195 0.076 Uiso 1 1 calc R U . . .
H21C H 0.047388 0.816462 0.348110 0.076 Uiso 1 1 calc R U . . .
C22A C 0.0019(15) 0.6020(17) 0.4143(6) 0.046(4) Uani 1 1 d . . . . .
H22A H -0.058993 0.555823 0.378092 0.068 Uiso 1 1 calc R U . . .
H22B H -0.053694 0.640688 0.436921 0.068 Uiso 1 1 calc R U . . .
H22C H 0.026437 0.528409 0.432804 0.068 Uiso 1 1 calc R U . . .
Br1B Br 0.67606(16) 0.05884(17) 0.77045(6) 0.0411(4) Uani 1 1 d . . . . .
Cl1B Cl 0.1759(4) -0.4195(4) 0.97780(16) 0.0463(10) Uani 1 1 d . . . . .
O1B O 0.1145(8) -0.1579(10) 0.9963(4) 0.030(2) Uani 1 1 d . . . . .
O2B O 0.4041(9) 0.1718(11) 1.0175(3) 0.033(2) Uani 1 1 d . . . . .
N1B N 0.2278(10) -0.0319(11) 0.9306(4) 0.021(2) Uani 1 1 d . . . . .
N2B N 0.2181(10) 0.2399(11) 1.0351(4) 0.022(2) Uani 1 1 d . . . . .
H2B H 0.126510 0.227871 1.022588 0.027 Uiso 1 1 calc R U . . .
C1B C 0.1847(11) 0.0873(13) 0.9480(4) 0.019(3) Uani 1 1 d . . . . .
H1B H 0.077729 0.043280 0.952939 0.022 Uiso 1 1 calc R U . . .
C2B C 0.1910(12) -0.1477(13) 0.9593(5) 0.020(3) Uani 1 1 d . . . . .
C3B C 0.2429(13) -0.2687(14) 0.9412(5) 0.027(3) Uani 1 1 d . . . . .
H3BA H 0.353037 -0.227361 0.947372 0.032 Uiso 1 1 calc R U . . .
H3BB H 0.207687 -0.302220 0.901194 0.032 Uiso 1 1 calc R U . . .
C4B C 0.3361(12) -0.0106(13) 0.8918(5) 0.017(3) Uani 1 1 d . . . . .
C5B C 0.2862(13) -0.0589(15) 0.8374(5) 0.031(3) Uani 1 1 d . . . . .
H5B H 0.182443 -0.107283 0.824245 0.037 Uiso 1 1 calc R U . . .
C6B C 0.3880(15) -0.0373(16) 0.8006(5) 0.035(3) Uani 1 1 d . . . . .
H6B H 0.353324 -0.070927 0.762251 0.042 Uiso 1 1 calc R U . . .
C7B C 0.5366(13) 0.0318(14) 0.8193(5) 0.025(3) Uani 1 1 d . . . . .
C8B C 0.5882(14) 0.0824(16) 0.8756(5) 0.033(3) Uani 1 1 d . . . . .
H8B H 0.691989 0.130403 0.888871 0.040 Uiso 1 1 calc R U . . .
C9B C 0.4865(13) 0.0618(15) 0.9118(5) 0.030(3) Uani 1 1 d . . . . .
H9B H 0.519791 0.097161 0.950114 0.036 Uiso 1 1 calc R U . . .
C10B C 0.2029(13) 0.1957(14) 0.9073(5) 0.022(3) Uani 1 1 d . . . . .
H10B H 0.298429 0.242302 0.896936 0.027 Uiso 1 1 calc R U . . .
C11B C 0.0951(13) 0.2311(14) 0.8848(5) 0.023(3) Uani 1 1 d . . . . .
H11B H 0.000419 0.183868 0.895718 0.027 Uiso 1 1 calc R U . . .
C12B C 0.1070(12) 0.3368(14) 0.8444(5) 0.022(3) Uani 1 1 d . . . . .
C13B C -0.0010(14) 0.3912(16) 0.8344(5) 0.032(3) Uani 1 1 d . . . . .
H13B H -0.083407 0.360188 0.853810 0.039 Uiso 1 1 calc R U . . .
C14B C 0.0082(14) 0.4911(17) 0.7962(6) 0.038(4) Uani 1 1 d . . . . .
H14B H -0.067274 0.527565 0.789846 0.045 Uiso 1 1 calc R U . . .
C15B C 0.1270(15) 0.5361(16) 0.7679(5) 0.034(3) Uani 1 1 d . . . . .
H15B H 0.135882 0.607443 0.743206 0.041 Uiso 1 1 calc R U . . .
C16B C 0.2322(13) 0.4794(15) 0.7749(5) 0.028(3) Uani 1 1 d . . . . .
H16B H 0.309438 0.504054 0.753012 0.034 Uiso 1 1 calc R U . . .
C17B C 0.2251(13) 0.3832(17) 0.8153(5) 0.037(4) Uani 1 1 d . . . . .
H17B H 0.302805 0.350063 0.822518 0.044 Uiso 1 1 calc R U . . .
C18B C 0.2798(13) 0.1700(14) 1.0044(5) 0.023(3) Uani 1 1 d . . . . .
C19B C 0.2901(14) 0.3363(15) 1.0886(5) 0.027(3) Uani 1 1 d . . . . .
C20B C 0.3364(17) 0.2499(18) 1.1299(5) 0.044(4) Uani 1 1 d . . . . .
H20D H 0.249487 0.161749 1.134005 0.066 Uiso 1 1 calc R U . . .
H20E H 0.377989 0.312075 1.165750 0.066 Uiso 1 1 calc R U . . .
H20F H 0.411784 0.220136 1.116612 0.066 Uiso 1 1 calc R U . . .
C21B C 0.1780(15) 0.3883(18) 1.1080(5) 0.042(4) Uani 1 1 d . . . . .
H21D H 0.143924 0.436190 1.079172 0.063 Uiso 1 1 calc R U . . .
H21E H 0.223763 0.459081 1.141744 0.063 Uiso 1 1 calc R U . . .
H21F H 0.092911 0.303518 1.115868 0.063 Uiso 1 1 calc R U . . .
C22B C 0.4252(14) 0.4693(17) 1.0783(6) 0.043(4) Uani 1 1 d . . . . .
H22D H 0.501318 0.436168 1.067983 0.064 Uiso 1 1 calc R U . . .
H22E H 0.466037 0.540628 1.112023 0.064 Uiso 1 1 calc R U . . .
H22F H 0.394847 0.516296 1.048239 0.064 Uiso 1 1 calc R U . . .

loop_
_atom_site_aniso_label
_atom_site_aniso_U_11
_atom_site_aniso_U_22
_atom_site_aniso_U_33
_atom_site_aniso_U_23
_atom_site_aniso_U_13
_atom_site_aniso_U_12
Br1A 0.0430(8) 0.0481(10) 0.0357(8) 0.0273(7) 0.0114(7) 0.0245(7)
Cl1A 0.0364(19) 0.050(3) 0.050(2) 0.0169(19) 0.0281(17) 0.0195(17)
O1A 0.042(5) 0.023(5) 0.030(5) 0.015(4) 0.014(4) 0.019(4)
O2A 0.046(5) 0.014(5) 0.030(5) -0.003(4) -0.011(4) 0.017(4)
N1A 0.021(5) 0.016(5) 0.019(5) 0.008(4) 0.008(4) 0.011(4)
N2A 0.028(6) 0.019(6) 0.020(5) -0.004(5) -0.005(4) 0.010(5)
C1A 0.022(6) 0.022(7) 0.022(6) 0.006(5) 0.008(5) 0.011(5)
C2A 0.018(6) 0.016(7) 0.019(6) 0.000(5) 0.005(5) 0.003(5)
C3A 0.029(7) 0.015(7) 0.030(7) 0.006(6) 0.013(6) 0.017(5)
C4A 0.010(5) 0.017(7) 0.017(6) 0.005(5) 0.009(5) 0.004(5)
C5A 0.028(7) 0.020(7) 0.019(6) 0.002(5) 0.008(5) 0.002(5)
C6A 0.030(7) 0.039(9) 0.012(6) 0.008(6) 0.003(5) 0.011(6)
C7A 0.025(7) 0.035(8) 0.022(7) 0.015(6) 0.010(6) 0.018(6)
C8A 0.037(8) 0.022(8) 0.035(8) 0.018(6) 0.011(6) 0.012(6)
C9A 0.039(8) 0.017(7) 0.020(6) 0.000(6) 0.003(6) 0.009(6)
C10A 0.017(6) 0.022(7) 0.021(6) 0.005(5) 0.001(5) 0.011(5)
C11A 0.025(6) 0.013(7) 0.027(7) 0.002(5) 0.001(5) 0.009(5)
C12A 0.020(6) 0.023(7) 0.020(6) -0.002(6) -0.004(5) 0.013(5)
C13A 0.032(8) 0.036(9) 0.039(8) -0.001(7) 0.003(7) 0.019(7)
C14A 0.038(8) 0.056(11) 0.028(7) -0.004(7) 0.003(7) 0.024(8)
C15A 0.034(8) 0.063(11) 0.023(7) 0.019(7) 0.007(6) 0.034(8)
C16A 0.032(8) 0.036(9) 0.049(9) 0.014(8) 0.009(7) 0.013(7)
C17A 0.033(8) 0.042(9) 0.040(8) 0.007(7) 0.009(7) 0.024(7)
C18A 0.023(6) 0.020(7) 0.027(7) 0.006(6) 0.009(5) 0.009(5)
C19A 0.039(8) 0.027(8) 0.020(6) -0.009(6) -0.007(6) 0.018(6)
C20A 0.043(9) 0.052(11) 0.031(8) -0.004(7) -0.001(7) 0.020(7)
C21A 0.066(11) 0.062(12) 0.032(8) 0.010(8) -0.009(8) 0.039(9)
C22A 0.038(8) 0.039(10) 0.053(10) -0.018(8) 0.004(7) 0.014(7)
Br1B 0.0494(9) 0.0400(10) 0.0385(8) 0.0056(7) 0.0266(7) 0.0174(7)
Cl1B 0.061(2) 0.034(2) 0.051(2) 0.0234(19) 0.0170(19) 0.0219(18)
O1B 0.016(4) 0.038(6) 0.036(5) 0.011(5) 0.007(4) 0.010(4)
O2B 0.018(5) 0.051(7) 0.028(5) -0.010(4) -0.008(4) 0.018(4)
N1B 0.016(5) 0.028(6) 0.022(5) 0.005(5) 0.006(4) 0.010(4)
N2B 0.017(5) 0.024(6) 0.025(6) 0.000(5) -0.004(4) 0.010(4)
C1B 0.004(5) 0.030(7) 0.021(6) 0.006(5) 0.003(5) 0.004(5)
C2B 0.013(6) 0.020(7) 0.021(6) 0.002(5) -0.005(5) 0.002(5)
C3B 0.016(6) 0.030(8) 0.028(7) 0.010(6) 0.003(5) 0.001(5)
C4B 0.014(6) 0.017(7) 0.019(6) -0.002(5) 0.004(5) 0.005(5)
C5B 0.013(6) 0.041(9) 0.032(7) 0.005(7) 0.003(6) 0.004(6)
C6B 0.041(8) 0.048(10) 0.013(6) -0.003(6) 0.001(6) 0.018(7)
C7B 0.031(7) 0.029(8) 0.022(7) 0.006(6) 0.013(6) 0.016(6)
C8B 0.023(7) 0.039(9) 0.032(8) -0.008(7) 0.004(6) 0.007(6)
C9B 0.022(7) 0.037(9) 0.026(7) -0.005(6) 0.003(6) 0.008(6)
C10B 0.018(6) 0.026(7) 0.023(6) 0.006(6) 0.005(5) 0.009(5)
C11B 0.026(7) 0.021(7) 0.025(7) 0.001(6) 0.007(6) 0.014(6)
C12B 0.016(6) 0.025(7) 0.023(6) 0.004(6) 0.003(5) 0.005(5)
C13B 0.023(7) 0.045(9) 0.037(8) 0.012(7) 0.009(6) 0.020(6)
C14B 0.030(8) 0.049(10) 0.048(9) 0.016(8) 0.010(7) 0.028(7)
C15B 0.049(9) 0.044(9) 0.026(7) 0.018(7) 0.011(7) 0.033(7)
C16B 0.024(7) 0.042(9) 0.026(7) 0.018(6) 0.019(6) 0.015(6)
C17B 0.018(7) 0.064(11) 0.038(8) 0.017(8) 0.005(6) 0.025(7)
C18B 0.020(7) 0.024(7) 0.017(6) -0.001(5) 0.004(5) 0.004(5)
C19B 0.034(7) 0.034(8) 0.019(6) -0.001(6) 0.001(6) 0.023(6)
C20B 0.066(10) 0.063(12) 0.016(7) 0.000(7) 0.005(7) 0.041(9)
C21B 0.042(8) 0.062(11) 0.022(7) -0.010(7) 0.002(7) 0.025(8)
C22B 0.030(8) 0.051(11) 0.036(8) 0.002(8) 0.004(7) 0.005(7)

loop_
_atom_type_symbol
_atom_type_description
_atom_type_scat_dispersion_real
_atom_type_scat_dispersion_imag
_atom_type_scat_source
C C 0.0033 0.0016 'International Tables Vol C Tables 4.2.6.8 and 6.1.1.4'
H H 0.0000 0.0000 'International Tables Vol C Tables 4.2.6.8 and 6.1.1.4'
Br Br -0.2901 2.4595 'International Tables Vol C Tables 4.2.6.8 and 6.1.1.4'
Cl Cl 0.1484 0.1585 'International Tables Vol C Tables 4.2.6.8 and 6.1.1.4'
N N 0.0061 0.0033 'International Tables Vol C Tables 4.2.6.8 and 6.1.1.4'
O O 0.0106 0.0060 'International Tables Vol C Tables 4.2.6.8 and 6.1.1.4'

loop_
_geom_angle_atom_site_label_1
_geom_angle_atom_site_label_2
_geom_angle_atom_site_label_3
_geom_angle
_geom_angle_site_symmetry_1
_geom_angle_site_symmetry_3
_geom_angle_publ_flag
C2A N1A C1A 116.9(8) . . ?
C2A N1A C4A 119.9(9) . . ?
C4A N1A C1A 122.0(8) . . ?
C18A N2A H2A 117.6 . . ?
C18A N2A C19A 124.8(11) . . ?
C19A N2A H2A 117.6 . . ?
N1A C1A H1A 108.4 . . ?
N1A C1A C10A 112.8(9) . . ?
N1A C1A C18A 108.9(9) . . ?
C10A C1A H1A 108.4 . . ?
C10A C1A C18A 109.7(9) . . ?
C18A C1A H1A 108.4 . . ?
O1A C2A N1A 120.8(10) . . ?
O1A C2A C3A 123.5(10) . . ?
N1A C2A C3A 115.6(9) . . ?
Cl1A C3A H3AA 109.3 . . ?
Cl1A C3A H3AB 109.3 . . ?
C2A C3A Cl1A 111.6(7) . . ?
C2A C3A H3AA 109.3 . . ?
C2A C3A H3AB 109.3 . . ?
H3AA C3A H3AB 108.0 . . ?
C5A C4A N1A 117.0(10) . . ?
C9A C4A N1A 120.9(10) . . ?
C9A C4A C5A 122.1(10) . . ?
C4A C5A H5A 120.7 . . ?
C4A C5A C6A 118.6(12) . . ?
C6A C5A H5A 120.7 . . ?
C5A C6A H6A 120.6 . . ?
C7A C6A C5A 118.9(11) . . ?
C7A C6A H6A 120.6 . . ?
C6A C7A Br1A 118.5(9) . . ?
C6A C7A C8A 122.4(11) . . ?
C8A C7A Br1A 118.9(10) . . ?
C7A C8A H8A 120.9 . . ?
C7A C8A C9A 118.3(12) . . ?
C9A C8A H8A 120.9 . . ?
C4A C9A C8A 119.6(12) . . ?
C4A C9A H9A 120.2 . . ?
C8A C9A H9A 120.2 . . ?
C1A C10A H10A 118.7 . . ?
C11A C10A C1A 122.6(11) . . ?
C11A C10A H10A 118.7 . . ?
C10A C11A H11A 117.3 . . ?
C10A C11A C12A 125.4(11) . . ?
C12A C11A H11A 117.3 . . ?
C13A C12A C11A 119.5(11) . . ?
C13A C12A C17A 117.2(12) . . ?
C17A C12A C11A 123.2(12) . . ?
C12A C13A H13A 118.9 . . ?
C12A C13A C14A 122.2(13) . . ?
C14A C13A H13A 118.9 . . ?
C13A C14A H14A 119.7 . . ?
C15A C14A C13A 120.7(15) . . ?
C15A C14A H14A 119.7 . . ?
C14A C15A H15A 121.3 . . ?
C14A C15A C16A 117.3(12) . . ?
C16A C15A H15A 121.3 . . ?
C15A C16A H16A 118.9 . . ?
C17A C16A C15A 122.1(13) . . ?
C17A C16A H16A 118.9 . . ?
C12A C17A H17A 119.8 . . ?
C16A C17A C12A 120.3(14) . . ?
C16A C17A H17A 119.8 . . ?
O2A C18A N2A 125.2(12) . . ?
O2A C18A C1A 121.4(10) . . ?
N2A C18A C1A 113.4(11) . . ?
N2A C19A C20A 111.0(10) . . ?
N2A C19A C21A 105.9(11) . . ?
N2A C19A C22A 109.1(10) . . ?
C21A C19A C20A 110.8(11) . . ?
C21A C19A C22A 109.4(12) . . ?
C22A C19A C20A 110.4(12) . . ?
C19A C20A H20A 109.5 . . ?
C19A C20A H20B 109.5 . . ?
C19A C20A H20C 109.5 . . ?
H20A C20A H20B 109.5 . . ?
H20A C20A H20C 109.5 . . ?
H20B C20A H20C 109.5 . . ?
C19A C21A H21A 109.5 . . ?
C19A C21A H21B 109.5 . . ?
C19A C21A H21C 109.5 . . ?
H21A C21A H21B 109.5 . . ?
H21A C21A H21C 109.5 . . ?
H21B C21A H21C 109.5 . . ?
C19A C22A H22A 109.5 . . ?
C19A C22A H22B 109.5 . . ?
C19A C22A H22C 109.5 . . ?
H22A C22A H22B 109.5 . . ?
H22A C22A H22C 109.5 . . ?
H22B C22A H22C 109.5 . . ?
C1B N1B C4B 120.6(9) . . ?
C2B N1B C1B 117.2(9) . . ?
C2B N1B C4B 120.8(10) . . ?
C18B N2B H2B 117.0 . . ?
C18B N2B C19B 125.9(10) . . ?
C19B N2B H2B 117.0 . . ?
N1B C1B H1B 108.5 . . ?
N1B C1B C10B 113.1(9) . . ?
N1B C1B C18B 109.1(9) . . ?
C10B C1B H1B 108.5 . . ?
C10B C1B C18B 109.0(10) . . ?
C18B C1B H1B 108.5 . . ?
O1B C2B N1B 121.5(12) . . ?
O1B C2B C3B 122.5(10) . . ?
N1B C2B C3B 115.9(10) . . ?
Cl1B C3B H3BA 109.3 . . ?
Cl1B C3B H3BB 109.3 . . ?
C2B C3B Cl1B 111.7(8) . . ?
C2B C3B H3BA 109.3 . . ?
C2B C3B H3BB 109.3 . . ?
H3BA C3B H3BB 107.9 . . ?
C5B C4B N1B 119.4(10) . . ?
C5B C4B C9B 121.3(10) . . ?
C9B C4B N1B 119.3(10) . . ?
C4B C5B H5B 120.2 . . ?
C4B C5B C6B 119.6(11) . . ?
C6B C5B H5B 120.2 . . ?
C5B C6B H6B 119.8 . . ?
C7B C6B C5B 120.3(12) . . ?
C7B C6B H6B 119.8 . . ?
C6B C7B Br1B 121.0(9) . . ?
C6B C7B C8B 120.1(11) . . ?
C8B C7B Br1B 118.9(9) . . ?
C7B C8B H8B 120.3 . . ?
C9B C8B C7B 119.3(11) . . ?
C9B C8B H8B 120.3 . . ?
C4B C9B C8B 119.4(12) . . ?
C4B C9B H9B 120.3 . . ?
C8B C9B H9B 120.3 . . ?
C1B C10B H10B 117.8 . . ?
C11B C10B C1B 124.4(10) . . ?
C11B C10B H10B 117.8 . . ?
C10B C11B H11B 116.7 . . ?
C10B C11B C12B 126.6(11) . . ?
C12B C11B H11B 116.7 . . ?
C13B C12B C11B 120.5(10) . . ?
C13B C12B C17B 118.0(11) . . ?
C17B C12B C11B 121.5(11) . . ?
C12B C13B H13B 119.3 . . ?
C12B C13B C14B 121.4(11) . . ?
C14B C13B H13B 119.3 . . ?
C13B C14B H14B 120.2 . . ?
C15B C14B C13B 119.6(12) . . ?
C15B C14B H14B 120.2 . . ?
C14B C15B H15B 119.8 . . ?
C16B C15B C14B 120.5(11) . . ?
C16B C15B H15B 119.8 . . ?
C15B C16B H16B 120.4 . . ?
C15B C16B C17B 119.3(11) . . ?
C17B C16B H16B 120.4 . . ?
C12B C17B C16B 121.1(11) . . ?
C12B C17B H17B 119.5 . . ?
C16B C17B H17B 119.5 . . ?
O2B C18B N2B 124.4(11) . . ?
O2B C18B C1B 120.5(11) . . ?
N2B C18B C1B 115.1(10) . . ?
N2B C19B C20B 109.8(11) . . ?
N2B C19B C21B 106.8(10) . . ?
N2B C19B C22B 108.4(10) . . ?
C20B C19B C22B 110.8(11) . . ?
C21B C19B C20B 111.4(10) . . ?
C21B C19B C22B 109.4(12) . . ?
C19B C20B H20D 109.5 . . ?
C19B C20B H20E 109.5 . . ?
C19B C20B H20F 109.5 . . ?
H20D C20B H20E 109.5 . . ?
H20D C20B H20F 109.5 . . ?
H20E C20B H20F 109.5 . . ?
C19B C21B H21D 109.5 . . ?
C19B C21B H21E 109.5 . . ?
C19B C21B H21F 109.5 . . ?
H21D C21B H21E 109.5 . . ?
H21D C21B H21F 109.5 . . ?
H21E C21B H21F 109.5 . . ?
C19B C22B H22D 109.5 . . ?
C19B C22B H22E 109.5 . . ?
C19B C22B H22F 109.5 . . ?
H22D C22B H22E 109.5 . . ?
H22D C22B H22F 109.5 . . ?
H22E C22B H22F 109.5 . . ?

loop_
_geom_bond_atom_site_label_1
_geom_bond_atom_site_label_2
_geom_bond_distance
_geom_bond_site_symmetry_2
_geom_bond_publ_flag
Br1A C7A 1.893(11) . ?
Cl1A C3A 1.762(11) . ?
O1A C2A 1.224(13) . ?
O2A C18A 1.211(14) . ?
N1A C1A 1.479(14) . ?
N1A C2A 1.361(13) . ?
N1A C4A 1.455(13) . ?
N2A H2A 0.8800 . ?
N2A C18A 1.341(14) . ?
N2A C19A 1.486(15) . ?
C1A H1A 1.0000 . ?
C1A C10A 1.503(15) . ?
C1A C18A 1.551(17) . ?
C2A C3A 1.507(15) . ?
C3A H3AA 0.9900 . ?
C3A H3AB 0.9900 . ?
C4A C5A 1.391(16) . ?
C4A C9A 1.351(17) . ?
C5A H5A 0.9500 . ?
C5A C6A 1.407(16) . ?
C6A H6A 0.9500 . ?
C6A C7A 1.363(18) . ?
C7A C8A 1.387(18) . ?
C8A H8A 0.9500 . ?
C8A C9A 1.406(16) . ?
C9A H9A 0.9500 . ?
C10A H10A 0.9500 . ?
C10A C11A 1.335(16) . ?
C11A H11A 0.9500 . ?
C11A C12A 1.465(16) . ?
C12A C13A 1.373(18) . ?
C12A C17A 1.398(18) . ?
C13A H13A 0.9500 . ?
C13A C14A 1.401(18) . ?
C14A H14A 0.9500 . ?
C14A C15A 1.37(2) . ?
C15A H15A 0.9500 . ?
C15A C16A 1.39(2) . ?
C16A H16A 0.9500 . ?
C16A C17A 1.388(18) . ?
C17A H17A 0.9500 . ?
C19A C20A 1.535(18) . ?
C19A C21A 1.520(18) . ?
C19A C22A 1.522(18) . ?
C20A H20A 0.9800 . ?
C20A H20B 0.9800 . ?
C20A H20C 0.9800 . ?
C21A H21A 0.9800 . ?
C21A H21B 0.9800 . ?
C21A H21C 0.9800 . ?
C22A H22A 0.9800 . ?
C22A H22B 0.9800 . ?
C22A H22C 0.9800 . ?
Br1B C7B 1.884(11) . ?
Cl1B C3B 1.746(12) . ?
O1B C2B 1.232(14) . ?
O2B C18B 1.226(13) . ?
N1B C1B 1.455(15) . ?
N1B C2B 1.343(14) . ?
N1B C4B 1.478(13) . ?
N2B H2B 0.8800 . ?
N2B C18B 1.332(15) . ?
N2B C19B 1.487(16) . ?
C1B H1B 1.0000 . ?
C1B C10B 1.496(15) . ?
C1B C18B 1.549(16) . ?
C2B C3B 1.532(18) . ?
C3B H3BA 0.9900 . ?
C3B H3BB 0.9900 . ?
C4B C5B 1.352(17) . ?
C4B C9B 1.383(16) . ?
C5B H5B 0.9500 . ?
C5B C6B 1.395(17) . ?
C6B H6B 0.9500 . ?
C6B C7B 1.359(18) . ?
C7B C8B 1.400(17) . ?
C8B H8B 0.9500 . ?
C8B C9B 1.385(17) . ?
C9B H9B 0.9500 . ?
C10B H10B 0.9500 . ?
C10B C11B 1.321(16) . ?
C11B H11B 0.9500 . ?
C11B C12B 1.477(15) . ?
C12B C13B 1.376(17) . ?
C12B C17B 1.381(16) . ?
C13B H13B 0.9500 . ?
C13B C14B 1.399(17) . ?
C14B H14B 0.9500 . ?
C14B C15B 1.374(17) . ?
C15B H15B 0.9500 . ?
C15B C16B 1.361(17) . ?
C16B H16B 0.9500 . ?
C16B C17B 1.414(16) . ?
C17B H17B 0.9500 . ?
C19B C20B 1.515(17) . ?
C19B C21B 1.500(17) . ?
C19B C22B 1.531(18) . ?
C20B H20D 0.9800 . ?
C20B H20E 0.9800 . ?
C20B H20F 0.9800 . ?
C21B H21D 0.9800 . ?
C21B H21E 0.9800 . ?
C21B H21F 0.9800 . ?
C22B H22D 0.9800 . ?
C22B H22E 0.9800 . ?
C22B H22F 0.9800 . ?

loop_
_geom_torsion_atom_site_label_1
_geom_torsion_atom_site_label_2
_geom_torsion_atom_site_label_3
_geom_torsion_atom_site_label_4
_geom_torsion
_geom_torsion_site_symmetry_1
_geom_torsion_site_symmetry_2
_geom_torsion_site_symmetry_3
_geom_torsion_site_symmetry_4
_geom_torsion_publ_flag
Br1A C7A C8A C9A -175.8(9) . . . . ?
O1A C2A C3A Cl1A 8.4(16) . . . . ?
N1A C1A C10A C11A 123.8(12) . . . . ?
N1A C1A C18A O2A 31.6(14) . . . . ?
N1A C1A C18A N2A -149.5(9) . . . . ?
N1A C2A C3A Cl1A -168.7(9) . . . . ?
N1A C4A C5A C6A -174.5(10) . . . . ?
N1A C4A C9A C8A 172.3(10) . . . . ?
C1A N1A C2A O1A 4.6(17) . . . . ?
C1A N1A C2A C3A -178.1(10) . . . . ?
C1A N1A C4A C5A -91.9(13) . . . . ?
C1A N1A C4A C9A 91.0(14) . . . . ?
C1A C10A C11A C12A 177.1(10) . . . . ?
C2A N1A C1A C10A -169.6(10) . . . . ?
C2A N1A C1A C18A 68.3(12) . . . . ?
C2A N1A C4A C5A 100.8(12) . . . . ?
C2A N1A C4A C9A -76.2(14) . . . . ?
C4A N1A C1A C10A 22.8(15) . . . . ?
C4A N1A C1A C18A -99.3(11) . . . . ?
C4A N1A C2A O1A 172.5(11) . . . . ?
C4A N1A C2A C3A -10.3(15) . . . . ?
C4A C5A C6A C7A 0.2(17) . . . . ?
C5A C4A C9A C8A -4.5(18) . . . . ?
C5A C6A C7A Br1A 173.8(9) . . . . ?
C5A C6A C7A C8A -0.8(18) . . . . ?
C6A C7A C8A C9A -1.2(18) . . . . ?
C7A C8A C9A C4A 3.8(18) . . . . ?
C9A C4A C5A C6A 2.5(17) . . . . ?
C10A C1A C18A O2A -92.4(13) . . . . ?
C10A C1A C18A N2A 86.6(11) . . . . ?
C10A C11A C12A C13A 164.5(12) . . . . ?
C10A C11A C12A C17A -18.5(19) . . . . ?
C11A C12A C13A C14A -179.7(11) . . . . ?
C11A C12A C17A C16A 178.9(11) . . . . ?
C12A C13A C14A C15A -1(2) . . . . ?
C13A C12A C17A C16A -4.0(18) . . . . ?
C13A C14A C15A C16A -0.8(19) . . . . ?
C14A C15A C16A C17A -0.1(19) . . . . ?
C15A C16A C17A C12A 3(2) . . . . ?
C17A C12A C13A C14A 3.1(19) . . . . ?
C18A N2A C19A C20A -56.9(15) . . . . ?
C18A N2A C19A C21A -177.3(11) . . . . ?
C18A N2A C19A C22A 65.0(14) . . . . ?
C18A C1A C10A C11A -114.6(13) . . . . ?
C19A N2A C18A O2A 0.9(18) . . . . ?
C19A N2A C18A C1A -178.0(10) . . . . ?
Br1B C7B C8B C9B -179.4(11) . . . . ?
O1B C2B C3B Cl1B 1.8(15) . . . . ?
N1B C1B C10B C11B 124.0(13) . . . . ?
N1B C1B C18B O2B 26.9(14) . . . . ?
N1B C1B C18B N2B -155.0(10) . . . . ?
N1B C2B C3B Cl1B -175.2(8) . . . . ?
N1B C4B C5B C6B 179.1(12) . . . . ?
N1B C4B C9B C8B -179.8(12) . . . . ?
C1B N1B C2B O1B 5.2(16) . . . . ?
C1B N1B C2B C3B -177.9(9) . . . . ?
C1B N1B C4B C5B -97.7(14) . . . . ?
C1B N1B C4B C9B 80.7(14) . . . . ?
C1B C10B C11B C12B -179.8(12) . . . . ?
C2B N1B C1B C10B -168.5(10) . . . . ?
C2B N1B C1B C18B 69.9(12) . . . . ?
C2B N1B C4B C5B 96.5(14) . . . . ?
C2B N1B C4B C9B -85.2(15) . . . . ?
C4B N1B C1B C10B 25.1(14) . . . . ?
C4B N1B C1B C18B -96.4(11) . . . . ?
C4B N1B C2B O1B 171.5(10) . . . . ?
C4B N1B C2B C3B -11.5(15) . . . . ?
C4B C5B C6B C7B 0(2) . . . . ?
C5B C4B C9B C8B -1(2) . . . . ?
C5B C6B C7B Br1B 178.8(11) . . . . ?
C5B C6B C7B C8B 0(2) . . . . ?
C6B C7B C8B C9B 0(2) . . . . ?
C7B C8B C9B C4B 1(2) . . . . ?
C9B C4B C5B C6B 1(2) . . . . ?
C10B C1B C18B O2B -97.0(13) . . . . ?
C10B C1B C18B N2B 81.0(12) . . . . ?
C10B C11B C12B C13B -164.0(14) . . . . ?
C10B C11B C12B C17B 17(2) . . . . ?
C11B C12B C13B C14B -179.9(13) . . . . ?
C11B C12B C17B C16B 177.2(13) . . . . ?
C12B C13B C14B C15B 0(2) . . . . ?
C13B C12B C17B C16B -2(2) . . . . ?
C13B C14B C15B C16B 3(2) . . . . ?
C14B C15B C16B C17B -6(2) . . . . ?
C15B C16B C17B C12B 5(2) . . . . ?
C17B C12B C13B C14B 0(2) . . . . ?
C18B N2B C19B C20B -58.3(15) . . . . ?
C18B N2B C19B C21B -179.3(12) . . . . ?
C18B N2B C19B C22B 62.9(15) . . . . ?
C18B C1B C10B C11B -114.5(13) . . . . ?
C19B N2B C18B O2B 2.9(19) . . . . ?
C19B N2B C18B C1B -175.0(10) . . . . ?

loop_
_twin_individual_id
_twin_individual_mass_fraction_refined
1 0.79111
2 0.20889
